data_2221474
loop_
_publ_author_name
'Li, Yanfei'
'Chen, Chunhua'
'Yang, Rongdong'
'Zhao, Rengao'

_publ_section_title
;
 <i>N</i>'-(Diphenylmethylene)-2-hydroxybenzohydrazide
;
_journal_coeditor_code RK2128
_journal_issue 4
_journal_name_full 'Acta Crystallographica Section E'
_journal_page_first o659
_journal_paper_doi 10.1107/S1600536809006916
_journal_volume 65
_journal_year 2009
_chemical_formula_iupac 'C20 H16 N2 O2'
_chemical_formula_moiety 'C20 H16 N2 O2'
_chemical_formula_sum 'C20 H16 N2 O2'
_chemical_formula_weight 316.35
_chemical_name_systematic
;
<i>N</i>'-(Diphenylmethylene)-2-hydroxybenzohydrazide
;
_space_group_IT_number 88
_symmetry_cell_setting tetragonal
_symmetry_space_group_name_Hall '-I 4ad'
_symmetry_space_group_name_H-M 'I 41/a :2'
_atom_sites_solution_hydrogens geom
_atom_sites_solution_primary direct
_atom_sites_solution_secondary difmap
_audit_creation_method SHELXL97
_cell_angle_alpha 90.00
_cell_angle_beta 90.00
_cell_angle_gamma 90.00
_cell_formula_units_Z 16
_cell_length_a 16.5157(9)
_cell_length_b 16.5157(9)
_cell_length_c 24.401(3)
_cell_measurement_reflns_used 3007
_cell_measurement_temperature 273(2)
_cell_measurement_theta_max 20.026
_cell_measurement_theta_min 2.414
_cell_volume 6655.8(10)
_computing_cell_refinement 'SAINT (Siemens, 1996)'
_computing_data_collection 'SMART (Siemens, 1996)'
_computing_data_reduction 'SAINT (Siemens, 1996)'
_computing_molecular_graphics 'SHELXTL (Sheldrick, 2008)'
_computing_publication_material 'SHELXTL (Sheldrick, 2008)'
_computing_structure_refinement 'SHELXL97 (Sheldrick, 2008)'
_computing_structure_solution 'SHELXS97 (Sheldrick, 2008)'
_diffrn_ambient_temperature 273(2)
_diffrn_measured_fraction_theta_full 1.000
_diffrn_measured_fraction_theta_max 1.000
_diffrn_measurement_device_type 'Bruker SMART CCD area-detector'
_diffrn_measurement_method '\f and \w'
_diffrn_radiation_monochromator Graphite
_diffrn_radiation_source 'Fine--focus sealed tube'
_diffrn_radiation_type MoK\a
_diffrn_radiation_wavelength 0.71073
_diffrn_reflns_av_R_equivalents 0.0960
_diffrn_reflns_av_sigmaI/netI 0.0541
_diffrn_reflns_limit_h_max 17
_diffrn_reflns_limit_h_min -19
_diffrn_reflns_limit_k_max 19
_diffrn_reflns_limit_k_min -19
_diffrn_reflns_limit_l_max 28
_diffrn_reflns_limit_l_min -24
_diffrn_reflns_number 17393
_diffrn_reflns_theta_full 25.01
_diffrn_reflns_theta_max 25.01
_diffrn_reflns_theta_min 1.49
_exptl_absorpt_coefficient_mu 0.083
_exptl_absorpt_correction_T_max 0.987
_exptl_absorpt_correction_T_min 0.972
_exptl_absorpt_correction_type multi-scan
_exptl_absorpt_process_details '(SADABS; Sheldrick, 1996)'
_exptl_crystal_colour Colourless
_exptl_crystal_density_diffrn 1.263
_exptl_crystal_density_method 'Not measured'
_exptl_crystal_description Block
_exptl_crystal_F_000 2672
_exptl_crystal_size_max 0.31
_exptl_crystal_size_mid 0.25
_exptl_crystal_size_min 0.19
_refine_diff_density_max 0.527
_refine_diff_density_min -0.471
_refine_ls_extinction_method None
_refine_ls_goodness_of_fit_ref 1.014
_refine_ls_hydrogen_treatment constr
_refine_ls_matrix_type full
_refine_ls_number_parameters 217
_refine_ls_number_reflns 2929
_refine_ls_number_restraints 7
_refine_ls_restrained_S_all 1.050
_refine_ls_R_factor_all 0.1149
_refine_ls_R_factor_gt 0.0717
_refine_ls_shift/su_max 0.001
_refine_ls_shift/su_mean 0.000
_refine_ls_structure_factor_coef Fsqd
_refine_ls_weighting_details 'calc w=1/[\s^2^(Fo^2^)+(0.158P)^2^+0.5238P] where P=(Fo^2^+2Fc^2^)/3'
_refine_ls_weighting_scheme calc
_refine_ls_wR_factor_gt 0.2178
_refine_ls_wR_factor_ref 0.2551
_reflns_number_gt 1610
_reflns_number_total 2929
_reflns_threshold_expression I>2\s(I)
_cod_data_source_file rk2128.cif
_cod_data_source_block I
_cod_depositor_comments
;
The following automatic conversions were performed:
'_symmetry_cell_setting' value 'Tetragonal' changed to 'tetragonal'
according to '/home/saulius/struct/CIF-dictionaries/cif_core.dic'
dictionary named 'cif_core.dic' version 2.4.1 from
2010-06-29.

'_atom_sites_solution_hydrogens' value 'Geom' changed to
'geom' according to '/home/saulius/struct/CIF-dictionaries/cif_core.dic'
dictionary named 'cif_core.dic' version 2.4.1 from
2010-06-29.

'_atom_sites_solution_primary' value 'Direct' changed to
'direct' according to '/home/saulius/struct/CIF-dictionaries/cif_core.dic'
dictionary named 'cif_core.dic' version 2.4.1 from
2010-06-29.

'_atom_sites_solution_secondary' value 'Difmap' changed to
'difmap' according to '/home/saulius/struct/CIF-dictionaries/cif_core.dic'
dictionary named 'cif_core.dic' version 2.4.1 from
2010-06-29.

'_exptl_absorpt_correction_type' value 'Multi-scan' changed
to 'multi-scan' according to
'/home/saulius/struct/CIF-dictionaries/cif_core.dic' dictionary named
'cif_core.dic' version 2.4.1 from 2010-06-29.

'_refine_ls_matrix_type'
value 'Full' changed to 'full' according to
'/home/saulius/struct/CIF-dictionaries/cif_core.dic' dictionary named
'cif_core.dic' version 2.4.1 from
2010-06-29.

'_refine_ls_weighting_scheme' value 'Calc' changed to 'calc'
according to '/home/saulius/struct/CIF-dictionaries/cif_core.dic'
dictionary named 'cif_core.dic' version 2.4.1 from 2010-06-29.

Automatic conversion script
Id: cif_fix_enum 1527 2010-12-29 10:47:43Z saulius 

The following automatic conversions were performed:

'_symmetry_cell_setting' value 'Tetragonal' changed to 'tetragonal'
according to /home/saulius/struct/CIF-dictionaries/cif_core.dic
dictionary named 'cif_core.dic' version 2.4.1 from
2010-06-29.

'_atom_sites_solution_hydrogens' value 'Geom' changed to
'geom' according to
/home/saulius/struct/CIF-dictionaries/cif_core.dic dictionary named
'cif_core.dic' version 2.4.1 from
2010-06-29.

'_atom_sites_solution_primary' value 'Direct' changed to
'direct' according to
/home/saulius/struct/CIF-dictionaries/cif_core.dic dictionary named
'cif_core.dic' version 2.4.1 from
2010-06-29.

'_atom_sites_solution_secondary' value 'Difmap' changed
to 'difmap' according to
/home/saulius/struct/CIF-dictionaries/cif_core.dic dictionary named
'cif_core.dic' version 2.4.1 from
2010-06-29.

'_exptl_absorpt_correction_type' value 'Multi-scan'
changed to 'multi-scan' according to
/home/saulius/struct/CIF-dictionaries/cif_core.dic dictionary named
'cif_core.dic' version 2.4.1 from
2010-06-29.

'_refine_ls_matrix_type' value 'Full' changed to 'full'
according to /home/saulius/struct/CIF-dictionaries/cif_core.dic
dictionary named 'cif_core.dic' version 2.4.1 from
2010-06-29.

'_refine_ls_weighting_scheme' value 'Calc' changed to
'calc' according to
/home/saulius/struct/CIF-dictionaries/cif_core.dic dictionary named
'cif_core.dic' version 2.4.1 from 2010-06-29.

Automatic conversion script
Id: cif_fix_values 1715 2011-07-08 13:25:40Z adriana 
;
_cod_original_sg_symbol_H-M 'I 41/a'
_cod_database_code 2221474
_cod_database_fobs_code 2221474

loop_
_symmetry_equiv_pos_as_xyz
'x, y, z'
'-x+1/2, -y, z+1/2'
'-y+3/4, x+1/4, z+1/4'
'y+3/4, -x+3/4, z+3/4'
'x+1/2, y+1/2, z+1/2'
'-x+1, -y+1/2, z+1'
'-y+5/4, x+3/4, z+3/4'
'y+5/4, -x+5/4, z+5/4'
'-x, -y, -z'
'x-1/2, y, -z-1/2'
'y-3/4, -x-1/4, -z-1/4'
'-y-3/4, x-3/4, -z-3/4'
'-x+1/2, -y+1/2, -z+1/2'
'x, y+1/2, -z'
'y-1/4, -x+1/4, -z+1/4'
'-y-1/4, x-1/4, -z-1/4'

loop_
_atom_site_type_symbol
_atom_site_label
_atom_site_fract_x
_atom_site_fract_y
_atom_site_fract_z
_atom_site_U_iso_or_equiv
_atom_site_adp_type
_atom_site_calc_flag
_atom_site_refinement_flags
_atom_site_occupancy
_atom_site_disorder_assembly
_atom_site_disorder_group
N N1 0.19770(16) 0.48883(16) 0.91131(10) 0.0673(8) Uani d . 1 . .
N N2 0.20636(16) 0.53442(16) 0.95782(10) 0.0660(8) Uani d . 1 . .
H H2B 0.1828 0.5197 0.9876 0.079 Uiso calc R 1 . .
O O1 0.28234(15) 0.62777(14) 0.91455(9) 0.0834(8) Uani d . 1 . .
O O2 0.18133(14) 0.55740(15) 1.06333(8) 0.0770(7) Uani d . 1 . .
H H2A 0.1681 0.5493 1.0953 0.115 Uiso calc R 1 . .
C C1 0.1847(2) 0.3933(2) 0.81748(16) 0.0892(12) Uani d . 1 . .
H H1 0.2122 0.4422 0.8148 0.107 Uiso calc R 1 . .
C C2 0.1798(3) 0.3438(3) 0.77280(18) 0.1029(13) Uani d . 1 . .
H H2 0.2036 0.3596 0.7399 0.123 Uiso calc R 1 . .
C C3 0.1404(3) 0.2713(3) 0.7760(2) 0.1021(14) Uani d . 1 . .
H H3 0.1382 0.2373 0.7456 0.123 Uiso calc R 1 . .
C C4 0.1046(3) 0.2494(3) 0.8232(2) 0.1024(14) Uani d . 1 . .
H H4 0.0765 0.2007 0.8251 0.123 Uiso calc R 1 . .
C C5 0.1094(2) 0.2984(2) 0.86910(18) 0.0894(12) Uani d . 1 . .
H H5 0.0855 0.2819 0.9018 0.107 Uiso calc R 1 . .
C C6 0.1494(2) 0.3717(2) 0.86662(14) 0.0696(9) Uani d . 1 . .
C C7 0.15649(19) 0.4228(2) 0.91578(13) 0.0655(9) Uani d . 1 . .
C C8 0.1194(2) 0.3957(2) 0.96790(14) 0.0708(9) Uani d . 1 . .
C C9 0.0389(3) 0.4050(3) 0.9779(2) 0.1276(19) Uani d U 1 . .
H H9 0.0055 0.4280 0.9515 0.153 Uiso calc R 1 . .
C C10 0.0067(4) 0.3801(3) 1.0278(3) 0.1355(17) Uani d U 1 . .
H H10 -0.0488 0.3835 1.0341 0.163 Uiso calc R 1 . .
C C11 0.0576(4) 0.3502(4) 1.0679(2) 0.150(2) Uani d . 1 . .
H H11 0.0368 0.3385 1.1024 0.180 Uiso calc R 1 . .
C C12 0.1362(4) 0.3380(3) 1.0581(2) 0.1236(18) Uani d . 1 . .
H H12 0.1693 0.3145 1.0845 0.148 Uiso calc R 1 . .
C C13 0.1676(3) 0.3610(3) 1.00770(17) 0.0944(13) Uani d . 1 . .
H H13 0.2223 0.3528 1.0006 0.113 Uiso calc R 1 . .
C C14 0.2516(2) 0.6023(2) 0.95709(12) 0.0625(8) Uani d . 1 . .
C C15 0.26762(18) 0.64251(19) 1.01038(12) 0.0585(8) Uani d . 1 . .
C C16 0.2366(2) 0.6184(2) 1.06129(12) 0.0648(9) Uani d . 1 . .
C C17 0.2630(3) 0.6562(3) 1.10856(14) 0.0864(11) Uani d . 1 . .
H H17 0.2436 0.6389 1.1423 0.104 Uiso calc R 1 . .
C C18 0.3167(3) 0.7181(3) 1.10648(16) 0.0967(13) Uani d . 1 . .
H H18 0.3334 0.7430 1.1388 0.116 Uiso calc R 1 . .
C C19 0.3466(2) 0.7445(3) 1.05717(16) 0.0904(12) Uani d . 1 . .
H H19 0.3830 0.7874 1.0557 0.108 Uiso calc R 1 . .
C C20 0.3218(2) 0.7066(2) 1.01018(14) 0.0752(10) Uani d . 1 . .
H H20 0.3422 0.7246 0.9768 0.090 Uiso calc R 1 . .

loop_
_atom_site_aniso_label
_atom_site_aniso_U_11
_atom_site_aniso_U_22
_atom_site_aniso_U_33
_atom_site_aniso_U_12
_atom_site_aniso_U_13
_atom_site_aniso_U_23
N1 0.0836(19) 0.0705(17) 0.0477(15) -0.0095(15) 0.0066(13) -0.0014(12)
N2 0.0788(18) 0.0773(18) 0.0418(14) -0.0052(14) 0.0106(12) 0.0011(12)
O1 0.1105(19) 0.0922(17) 0.0476(13) -0.0258(14) 0.0190(12) -0.0067(12)
O2 0.0928(17) 0.0963(17) 0.0417(12) -0.0020(14) 0.0095(11) 0.0066(11)
C1 0.107(3) 0.090(3) 0.070(3) -0.021(2) 0.003(2) -0.007(2)
C2 0.128(4) 0.108(3) 0.073(3) -0.017(3) 0.003(2) -0.024(2)
C3 0.112(3) 0.099(3) 0.096(3) -0.005(3) -0.015(3) -0.027(3)
C4 0.116(3) 0.080(3) 0.111(4) -0.016(2) -0.005(3) -0.015(3)
C5 0.097(3) 0.080(3) 0.092(3) -0.011(2) 0.003(2) -0.001(2)
C6 0.070(2) 0.069(2) 0.070(2) -0.0040(17) -0.0008(17) -0.0007(17)
C7 0.066(2) 0.070(2) 0.060(2) 0.0028(17) 0.0038(15) 0.0030(16)
C8 0.070(2) 0.067(2) 0.076(2) 0.0049(17) 0.0110(17) 0.0075(17)
C9 0.086(3) 0.126(4) 0.171(4) 0.035(3) 0.035(3) 0.065(3)
C10 0.1334(19) 0.1375(19) 0.1356(19) 0.0024(10) 0.0091(10) 0.0072(10)
C11 0.153(5) 0.165(5) 0.132(5) 0.029(4) 0.076(4) 0.063(4)
C12 0.145(5) 0.131(4) 0.095(4) 0.007(3) 0.021(3) 0.047(3)
C13 0.085(3) 0.114(3) 0.084(3) 0.004(2) 0.010(2) 0.030(2)
C14 0.0672(19) 0.072(2) 0.0485(18) 0.0027(17) 0.0073(15) -0.0005(15)
C15 0.0619(18) 0.0671(19) 0.0464(17) 0.0090(16) 0.0051(13) -0.0028(14)
C16 0.069(2) 0.078(2) 0.0472(18) 0.0135(18) 0.0011(15) 0.0014(15)
C17 0.110(3) 0.104(3) 0.0447(19) 0.004(3) 0.0011(19) -0.0018(18)
C18 0.115(3) 0.112(3) 0.063(3) 0.003(3) -0.008(2) -0.021(2)
C19 0.098(3) 0.097(3) 0.076(3) -0.011(2) -0.001(2) -0.017(2)
C20 0.080(2) 0.088(2) 0.058(2) 0.005(2) 0.0109(17) -0.0070(18)

loop_
_atom_type_symbol
_atom_type_description
_atom_type_scat_dispersion_real
_atom_type_scat_dispersion_imag
_atom_type_scat_source
C C 0.0033 0.0016 'International Tables Vol C Tables 4.2.6.8 and 6.1.1.4'
H H 0.0000 0.0000 'International Tables Vol C Tables 4.2.6.8 and 6.1.1.4'
N N 0.0061 0.0033 'International Tables Vol C Tables 4.2.6.8 and 6.1.1.4'
O O 0.0106 0.0060 'International Tables Vol C Tables 4.2.6.8 and 6.1.1.4'

loop_
_geom_angle_atom_site_label_1
_geom_angle_atom_site_label_2
_geom_angle_atom_site_label_3
_geom_angle_site_symmetry_1
_geom_angle_site_symmetry_3
_geom_angle
_geom_angle_publ_flag
C7 N1 N2 . . 116.7(3) ?
C14 N2 N1 . . 120.3(2) ?
C14 N2 H2B . . 119.9 ?
N1 N2 H2B . . 119.9 ?
C16 O2 H2A . . 109.5 ?
C2 C1 C6 . . 121.0(4) ?
C2 C1 H1 . . 119.5 ?
C6 C1 H1 . . 119.5 ?
C1 C2 C3 . . 120.5(4) ?
C1 C2 H2 . . 119.7 ?
C3 C2 H2 . . 119.7 ?
C4 C3 C2 . . 119.6(4) ?
C4 C3 H3 . . 120.2 ?
C2 C3 H3 . . 120.2 ?
C3 C4 C5 . . 120.7(4) ?
C3 C4 H4 . . 119.6 ?
C5 C4 H4 . . 119.6 ?
C6 C5 C4 . . 120.3(4) ?
C6 C5 H5 . . 119.9 ?
C4 C5 H5 . . 119.9 ?
C1 C6 C5 . . 117.8(3) ?
C1 C6 C7 . . 121.8(3) ?
C5 C6 C7 . . 120.4(3) ?
N1 C7 C6 . . 117.3(3) ?
N1 C7 C8 . . 123.2(3) ?
C6 C7 C8 . . 119.5(3) ?
C9 C8 C13 . . 118.9(4) ?
C9 C8 C7 . . 121.6(4) ?
C13 C8 C7 . . 119.4(3) ?
C8 C9 C10 . . 119.9(5) ?
C8 C9 H9 . . 120.0 ?
C10 C9 H9 . . 120.0 ?
C11 C10 C9 . . 119.5(5) ?
C11 C10 H10 . . 120.3 ?
C9 C10 H10 . . 120.3 ?
C12 C11 C10 . . 121.2(5) ?
C12 C11 H11 . . 119.4 ?
C10 C11 H11 . . 119.4 ?
C11 C12 C13 . . 118.8(5) ?
C11 C12 H12 . . 120.6 ?
C13 C12 H12 . . 120.6 ?
C8 C13 C12 . . 121.4(4) ?
C8 C13 H13 . . 119.3 ?
C12 C13 H13 . . 119.3 ?
O1 C14 N2 . . 121.7(3) ?
O1 C14 C15 . . 120.9(3) ?
N2 C14 C15 . . 117.4(3) ?
C20 C15 C16 . . 117.1(3) ?
C20 C15 C14 . . 117.0(3) ?
C16 C15 C14 . . 125.8(3) ?
O2 C16 C17 . . 121.1(3) ?
O2 C16 C15 . . 119.2(3) ?
C17 C16 C15 . . 119.7(3) ?
C18 C17 C16 . . 121.1(4) ?
C18 C17 H17 . . 119.5 ?
C16 C17 H17 . . 119.5 ?
C17 C18 C19 . . 120.6(4) ?
C17 C18 H18 . . 119.7 ?
C19 C18 H18 . . 119.7 ?
C20 C19 C18 . . 118.8(4) ?
C20 C19 H19 . . 120.6 ?
C18 C19 H19 . . 120.6 ?
C19 C20 C15 . . 122.6(3) ?
C19 C20 H20 . . 118.7 ?
C15 C20 H20 . . 118.7 ?

loop_
_geom_bond_atom_site_label_1
_geom_bond_atom_site_label_2
_geom_bond_site_symmetry_2
_geom_bond_distance
_geom_bond_publ_flag
N1 C7 . 1.289(4) ?
N1 N2 . 1.370(3) ?
N2 C14 . 1.347(4) ?
N2 H2B . 0.8600 ?
O1 C14 . 1.230(4) ?
O2 C16 . 1.361(4) ?
O2 H2A . 0.8200 ?
C1 C2 . 1.365(5) ?
C1 C6 . 1.380(5) ?
C1 H1 . 0.9300 ?
C2 C3 . 1.365(6) ?
C2 H2 . 0.9300 ?
C3 C4 . 1.345(6) ?
C3 H3 . 0.9300 ?
C4 C5 . 1.384(6) ?
C4 H4 . 0.9300 ?
C5 C6 . 1.381(5) ?
C5 H5 . 0.9300 ?
C6 C7 . 1.472(4) ?
C7 C8 . 1.481(4) ?
C8 C9 . 1.360(5) ?
C8 C13 . 1.380(5) ?
C9 C10 . 1.390(7) ?
C9 H9 . 0.9300 ?
C10 C11 . 1.382(8) ?
C10 H10 . 0.9300 ?
C11 C12 . 1.336(7) ?
C11 H11 . 0.9300 ?
C12 C13 . 1.387(6) ?
C12 H12 . 0.9300 ?
C13 H13 . 0.9300 ?
C14 C15 . 1.484(4) ?
C15 C20 . 1.387(5) ?
C15 C16 . 1.401(4) ?
C16 C17 . 1.382(5) ?
C17 C18 . 1.354(6) ?
C17 H17 . 0.9300 ?
C18 C19 . 1.372(5) ?
C18 H18 . 0.9300 ?
C19 C20 . 1.369(5) ?
C19 H19 . 0.9300 ?
C20 H20 . 0.9300 ?

loop_
_geom_hbond_atom_site_label_D
_geom_hbond_atom_site_label_H
_geom_hbond_atom_site_label_A
_geom_hbond_site_symmetry_A
_geom_hbond_distance_DH
_geom_hbond_distance_HA
_geom_hbond_distance_DA
_geom_hbond_angle_DHA
_geom_hbond_publ_flag
N2 H2B O2 . 0.86 1.95 2.635(3) 135.8 y
O2 H2A O1 3_555 0.82 1.87 2.688(3) 171.6 y

loop_
_cod_related_entry_id
_cod_related_entry_database
_cod_related_entry_code
1 ChemSpider 22088401
